data_4027374
loop_
_publ_author_name
'Paul A. Vadola'
'Ignacio Carrera'
'Dalibor Sames'

_publ_section_title
;
 C-H Bond Functionalization via Hydride Transfer: Formation of \a-Arylated
 Piperidines and 1,2,3,4-Tetrahydroisoquinolines via Stereoselective
 Intramolecular Amination of Benzylic C-H Bonds
;
_journal_name_full 'Journal of Organic Chemistry'
_journal_page_first 6689
_journal_page_last 6702
_journal_paper_doi 10.1021/jo300635m
_journal_volume 77
_journal_year 2012
_chemical_formula_sum 'C28 H25 N O2 S'
_chemical_formula_weight 439.55
_chemical_name_systematic
; 
 ? 
;
_space_group_IT_number 15
_symmetry_cell_setting monoclinic
_symmetry_space_group_name_Hall '-C 2yc'
_symmetry_space_group_name_H-M 'C 1 2/c 1'
_atom_sites_solution_hydrogens geom
_atom_sites_solution_primary direct
_atom_sites_solution_secondary difmap
_audit_creation_method SHELXL-97
_cell_angle_alpha 90.00
_cell_angle_beta 92.9860(10)
_cell_angle_gamma 90.00
_cell_formula_units_Z 8
_cell_length_a 27.9292(15)
_cell_length_b 8.1522(4)
_cell_length_c 19.4546(10)
_cell_measurement_reflns_used 9931
_cell_measurement_temperature 125(2)
_cell_measurement_theta_max 32.60
_cell_measurement_theta_min 2.49
_cell_volume 4423.5(4)
_computing_cell_refinement 'Bruker SAINT'
_computing_data_collection 'Bruker APEX2'
_computing_data_reduction 'Bruker SAINT'
_computing_molecular_graphics 'Bruker SHELXTL'
_computing_publication_material 'Bruker SHELXTL'
_computing_structure_refinement 'SHELXL-97 (Sheldrick, 2008)'
_computing_structure_solution 'SHELXS-97 (Sheldrick, 2008)'
_diffrn_ambient_temperature 125(2)
_diffrn_measured_fraction_theta_full 0.999
_diffrn_measured_fraction_theta_max 0.999
_diffrn_measurement_device_type 'Bruker APEX-II CCD'
_diffrn_measurement_method '\f and \w scans'
_diffrn_radiation_monochromator graphite
_diffrn_radiation_source 'fine-focus sealed tube'
_diffrn_radiation_type MoK\a
_diffrn_radiation_wavelength 0.71073
_diffrn_reflns_av_R_equivalents 0.0222
_diffrn_reflns_av_sigmaI/netI 0.0160
_diffrn_reflns_limit_h_max 39
_diffrn_reflns_limit_h_min -39
_diffrn_reflns_limit_k_max 11
_diffrn_reflns_limit_k_min -11
_diffrn_reflns_limit_l_max 27
_diffrn_reflns_limit_l_min -27
_diffrn_reflns_number 34522
_diffrn_reflns_theta_full 30.50
_diffrn_reflns_theta_max 30.50
_diffrn_reflns_theta_min 1.46
_exptl_absorpt_coefficient_mu 0.173
_exptl_absorpt_correction_T_max 0.9829
_exptl_absorpt_correction_T_min 0.9295
_exptl_absorpt_correction_type empirical
_exptl_absorpt_process_details SADABS
_exptl_crystal_colour colorless
_exptl_crystal_density_diffrn 1.320
_exptl_crystal_description block
_exptl_crystal_F_000 1856
_exptl_crystal_size_max 0.43
_exptl_crystal_size_mid 0.40
_exptl_crystal_size_min 0.10
_refine_diff_density_max 0.575
_refine_diff_density_min -0.298
_refine_diff_density_rms 0.058
_refine_ls_extinction_method none
_refine_ls_goodness_of_fit_ref 1.042
_refine_ls_hydrogen_treatment constr
_refine_ls_matrix_type full
_refine_ls_number_parameters 290
_refine_ls_number_reflns 6754
_refine_ls_number_restraints 0
_refine_ls_restrained_S_all 1.042
_refine_ls_R_factor_all 0.0471
_refine_ls_R_factor_gt 0.0402
_refine_ls_shift/su_max 0.000
_refine_ls_shift/su_mean 0.000
_refine_ls_structure_factor_coef Fsqd
_refine_ls_weighting_details 'calc w=1/[\s^2^(Fo^2^)+(0.0600P)^2^+3.5763P] where P=(Fo^2^+2Fc^2^)/3'
_refine_ls_weighting_scheme calc
_refine_ls_wR_factor_gt 0.1050
_refine_ls_wR_factor_ref 0.1118
_reflns_number_gt 5832
_reflns_number_total 6754
_reflns_threshold_expression >2sigma(I)
_cod_data_source_file jo300635m_si_006.cif
_cod_data_source_block pvas10
_cod_database_code 4027374

loop_
_symmetry_equiv_pos_as_xyz
'x, y, z'
'-x, y, -z+1/2'
'x+1/2, y+1/2, z'
'-x+1/2, y+1/2, -z+1/2'
'-x, -y, -z'
'x, -y, z-1/2'
'-x+1/2, -y+1/2, -z'
'x+1/2, -y+1/2, z-1/2'

loop_
_atom_site_label
_atom_site_type_symbol
_atom_site_fract_x
_atom_site_fract_y
_atom_site_fract_z
_atom_site_U_iso_or_equiv
_atom_site_adp_type
_atom_site_occupancy
_atom_site_symmetry_multiplicity
_atom_site_calc_flag
_atom_site_refinement_flags
S S 0.108988(10) 0.45431(3) 0.019416(13) 0.01971(8) Uani 1 1 d .
O1 O 0.15729(3) 0.47698(12) -0.00057(5) 0.0298(2) Uani 1 1 d .
O2 O 0.07321(4) 0.57668(10) 0.00307(5) 0.02847(19) Uani 1 1 d .
N N 0.09013(3) 0.28394(11) -0.01662(5) 0.01772(17) Uani 1 1 d .
C1 C 0.03922(4) 0.23876(14) -0.00970(5) 0.01923(19) Uani 1 1 d .
H1B H 0.0270 0.1800 -0.0516 0.023 Uiso 1 1 calc R
H1C H 0.0198 0.3393 -0.0049 0.023 Uiso 1 1 calc R
C2 C 0.03445(4) 0.13106(13) 0.05226(5) 0.01790(19) Uani 1 1 d .
C3 C 0.00041(4) 0.15601(14) 0.10093(6) 0.0213(2) Uani 1 1 d .
H3A H -0.0221 0.2429 0.0953 0.026 Uiso 1 1 calc R
C4 C -0.00048(4) 0.05298(15) 0.15804(6) 0.0243(2) Uani 1 1 d .
H4A H -0.0240 0.0682 0.1911 0.029 Uiso 1 1 calc R
C5 C 0.03312(4) -0.07225(16) 0.16647(6) 0.0254(2) Uani 1 1 d .
H5A H 0.0328 -0.1416 0.2057 0.030 Uiso 1 1 calc R
C6 C 0.06726(4) -0.09666(15) 0.11775(6) 0.0228(2) Uani 1 1 d .
H6A H 0.0902 -0.1823 0.1239 0.027 Uiso 1 1 calc R
C7 C 0.06794(4) 0.00403(14) 0.06007(5) 0.01847(19) Uani 1 1 d .
C8 C 0.10170(4) -0.01718(13) 0.00288(6) 0.0197(2) Uani 1 1 d .
H8A H 0.0838 -0.0641 -0.0378 0.024 Uiso 1 1 calc R
H8B H 0.1271 -0.0960 0.0177 0.024 Uiso 1 1 calc R
C9 C 0.12523(4) 0.14616(13) -0.01788(5) 0.01762(19) Uani 1 1 d .
H9A H 0.1522 0.1705 0.0164 0.021 Uiso 1 1 calc R
C11 C 0.14576(4) 0.13189(13) -0.08849(5) 0.01808(19) Uani 1 1 d .
C12 C 0.19023(4) 0.05871(15) -0.09540(6) 0.0241(2) Uani 1 1 d .
H12A H 0.2075 0.0175 -0.0558 0.029 Uiso 1 1 calc R
C13 C 0.20977(4) 0.04495(15) -0.15953(6) 0.0238(2) Uani 1 1 d .
H13A H 0.2403 -0.0048 -0.1629 0.029 Uiso 1 1 calc R
C14 C 0.18518(4) 0.10324(13) -0.21911(5) 0.01731(19) Uani 1 1 d .
C15 C 0.14004(4) 0.17307(15) -0.21167(6) 0.0227(2) Uani 1 1 d .
H15A H 0.1222 0.2115 -0.2513 0.027 Uiso 1 1 calc R
C16 C 0.12074(4) 0.18752(16) -0.14761(6) 0.0231(2) Uani 1 1 d .
H16A H 0.0900 0.2360 -0.1441 0.028 Uiso 1 1 calc R
C21 C 0.20677(4) 0.09771(13) -0.28734(5) 0.01701(18) Uani 1 1 d .
C22 C 0.24164(4) -0.01840(14) -0.30231(6) 0.0222(2) Uani 1 1 d .
H22A H 0.2514 -0.0973 -0.2685 0.027 Uiso 1 1 calc R
C23 C 0.26221(4) -0.01998(16) -0.36603(6) 0.0251(2) Uani 1 1 d .
H23A H 0.2859 -0.0994 -0.3753 0.030 Uiso 1 1 calc R
C24 C 0.24816(4) 0.09412(16) -0.41598(6) 0.0242(2) Uani 1 1 d .
H24A H 0.2621 0.0928 -0.4595 0.029 Uiso 1 1 calc R
C25 C 0.21365(4) 0.21004(15) -0.40210(6) 0.0236(2) Uani 1 1 d .
H25A H 0.2038 0.2880 -0.4363 0.028 Uiso 1 1 calc R
C26 C 0.19336(4) 0.21245(14) -0.33827(5) 0.0201(2) Uani 1 1 d .
H26A H 0.1700 0.2933 -0.3291 0.024 Uiso 1 1 calc R
C31 C 0.11141(4) 0.42669(13) 0.10964(5) 0.0199(2) Uani 1 1 d .
C32 C 0.15172(4) 0.35579(16) 0.14274(6) 0.0261(2) Uani 1 1 d .
H32A H 0.1785 0.3258 0.1173 0.031 Uiso 1 1 calc R
C33 C 0.15232(5) 0.32935(16) 0.21331(6) 0.0296(3) Uani 1 1 d .
H33A H 0.1798 0.2811 0.2359 0.036 Uiso 1 1 calc R
C34 C 0.11355(5) 0.37188(16) 0.25174(6) 0.0284(3) Uani 1 1 d .
C35 C 0.07391(5) 0.44372(18) 0.21775(6) 0.0301(3) Uani 1 1 d .
H35A H 0.0473 0.4747 0.2433 0.036 Uiso 1 1 calc R
C36 C 0.07230(4) 0.47142(15) 0.14700(6) 0.0251(2) Uani 1 1 d .
H36A H 0.0448 0.5202 0.1245 0.030 Uiso 1 1 calc R
C37 C 0.11501(6) 0.3398(2) 0.32819(7) 0.0423(4) Uani 1 1 d .
H37A H 0.1449 0.3834 0.3495 0.063 Uiso 1 1 calc R
H37B H 0.1134 0.2214 0.3365 0.063 Uiso 1 1 calc R
H37C H 0.0877 0.3939 0.3483 0.063 Uiso 1 1 calc R

loop_
_atom_site_aniso_label
_atom_site_aniso_U_11
_atom_site_aniso_U_22
_atom_site_aniso_U_33
_atom_site_aniso_U_23
_atom_site_aniso_U_13
_atom_site_aniso_U_12
S 0.02472(14) 0.01632(12) 0.01849(13) -0.00037(8) 0.00496(9) -0.00340(9)
O1 0.0295(4) 0.0321(5) 0.0289(4) -0.0023(4) 0.0110(4) -0.0133(4)
O2 0.0421(5) 0.0182(4) 0.0251(4) 0.0012(3) 0.0016(4) 0.0038(3)
N 0.0198(4) 0.0168(4) 0.0168(4) -0.0020(3) 0.0043(3) -0.0013(3)
C1 0.0185(4) 0.0202(5) 0.0191(5) 0.0016(4) 0.0017(3) -0.0001(4)
C2 0.0182(4) 0.0189(4) 0.0168(4) -0.0003(4) 0.0022(3) -0.0024(4)
C3 0.0202(5) 0.0231(5) 0.0208(5) -0.0026(4) 0.0041(4) 0.0001(4)
C4 0.0239(5) 0.0313(6) 0.0182(5) -0.0021(4) 0.0061(4) -0.0015(4)
C5 0.0266(5) 0.0329(6) 0.0169(5) 0.0048(4) 0.0039(4) -0.0006(5)
C6 0.0239(5) 0.0256(5) 0.0190(5) 0.0041(4) 0.0024(4) 0.0016(4)
C7 0.0187(4) 0.0205(5) 0.0164(4) 0.0003(4) 0.0024(3) -0.0008(4)
C8 0.0221(5) 0.0189(5) 0.0187(5) 0.0012(4) 0.0064(4) 0.0012(4)
C9 0.0182(4) 0.0200(5) 0.0149(4) -0.0011(3) 0.0034(3) 0.0003(4)
C11 0.0199(5) 0.0190(4) 0.0156(4) -0.0009(3) 0.0048(3) -0.0011(4)
C12 0.0262(5) 0.0296(6) 0.0170(5) 0.0048(4) 0.0047(4) 0.0085(4)
C13 0.0245(5) 0.0291(6) 0.0184(5) 0.0042(4) 0.0061(4) 0.0100(4)
C14 0.0187(4) 0.0182(4) 0.0154(4) -0.0007(3) 0.0042(3) 0.0011(4)
C15 0.0186(5) 0.0340(6) 0.0156(4) -0.0010(4) 0.0009(4) 0.0043(4)
C16 0.0174(5) 0.0345(6) 0.0177(5) -0.0018(4) 0.0031(4) 0.0044(4)
C21 0.0177(4) 0.0189(4) 0.0147(4) -0.0005(3) 0.0034(3) 0.0000(4)
C22 0.0244(5) 0.0226(5) 0.0200(5) 0.0012(4) 0.0058(4) 0.0055(4)
C23 0.0244(5) 0.0284(6) 0.0230(5) -0.0027(4) 0.0077(4) 0.0043(4)
C24 0.0225(5) 0.0337(6) 0.0171(5) -0.0010(4) 0.0061(4) -0.0019(4)
C25 0.0238(5) 0.0290(6) 0.0180(5) 0.0047(4) 0.0025(4) -0.0006(4)
C26 0.0195(5) 0.0226(5) 0.0183(5) 0.0017(4) 0.0025(4) 0.0016(4)
C31 0.0234(5) 0.0178(5) 0.0186(5) -0.0029(4) 0.0025(4) -0.0035(4)
C32 0.0254(5) 0.0286(6) 0.0242(5) -0.0058(4) 0.0002(4) 0.0015(4)
C33 0.0336(6) 0.0299(6) 0.0246(6) -0.0024(5) -0.0052(5) 0.0018(5)
C34 0.0360(6) 0.0293(6) 0.0198(5) -0.0009(4) 0.0007(4) -0.0118(5)
C35 0.0277(6) 0.0413(7) 0.0220(5) -0.0059(5) 0.0064(4) -0.0066(5)
C36 0.0233(5) 0.0297(6) 0.0224(5) -0.0049(4) 0.0028(4) -0.0005(4)
C37 0.0528(9) 0.0523(9) 0.0215(6) 0.0037(6) 0.0004(6) -0.0165(7)

loop_
_atom_type_symbol
_atom_type_description
_atom_type_scat_dispersion_real
_atom_type_scat_dispersion_imag
_atom_type_scat_source
C C 0.0033 0.0016 'International Tables Vol C Tables 4.2.6.8 and 6.1.1.4'
H H 0.0000 0.0000 'International Tables Vol C Tables 4.2.6.8 and 6.1.1.4'
N N 0.0061 0.0033 'International Tables Vol C Tables 4.2.6.8 and 6.1.1.4'
O O 0.0106 0.0060 'International Tables Vol C Tables 4.2.6.8 and 6.1.1.4'
S S 0.1246 0.1234 'International Tables Vol C Tables 4.2.6.8 and 6.1.1.4'

loop_
_geom_angle_atom_site_label_1
_geom_angle_atom_site_label_2
_geom_angle_atom_site_label_3
_geom_angle
O1 S O2 120.24(6)
O1 S N 106.28(5)
O2 S N 106.92(5)
O1 S C31 107.31(6)
O2 S C31 107.38(5)
N S C31 108.26(5)
C1 N C9 116.67(8)
C1 N S 117.55(7)
C9 N S 116.77(7)
N C1 C2 110.11(9)
C3 C2 C7 120.74(10)
C3 C2 C1 123.55(10)
C7 C2 C1 115.67(9)
C2 C3 C4 119.71(11)
C5 C4 C3 119.75(10)
C4 C5 C6 120.41(11)
C7 C6 C5 120.19(11)
C6 C7 C2 119.17(10)
C6 C7 C8 124.32(10)
C2 C7 C8 116.48(9)
C7 C8 C9 112.64(9)
N C9 C11 110.58(8)
N C9 C8 110.79(8)
C11 C9 C8 110.81(8)
C16 C11 C12 118.23(10)
C16 C11 C9 121.70(9)
C12 C11 C9 120.06(10)
C11 C12 C13 120.99(10)
C12 C13 C14 121.11(10)
C15 C14 C13 117.32(10)
C15 C14 C21 120.97(9)
C13 C14 C21 121.66(9)
C16 C15 C14 121.47(10)
C15 C16 C11 120.86(10)
C26 C21 C22 117.92(10)
C26 C21 C14 120.39(9)
C22 C21 C14 121.68(9)
C23 C22 C21 121.00(11)
C24 C23 C22 120.16(11)
C25 C24 C23 119.66(10)
C24 C25 C26 120.19(11)
C25 C26 C21 121.06(10)
C36 C31 C32 120.30(11)
C36 C31 S 119.66(9)
C32 C31 S 120.01(9)
C33 C32 C31 119.29(11)
C32 C33 C34 121.51(12)
C35 C34 C33 118.20(11)
C35 C34 C37 121.49(13)
C33 C34 C37 120.31(13)
C34 C35 C36 121.50(12)
C31 C36 C35 119.19(11)

loop_
_geom_bond_atom_site_label_1
_geom_bond_atom_site_label_2
_geom_bond_distance
S O1 1.4352(9)
S O2 1.4360(9)
S N 1.6308(9)
S C31 1.7674(11)
N C1 1.4816(13)
N C9 1.4919(13)
C1 C2 1.5027(15)
C2 C3 1.3912(14)
C2 C7 1.3984(15)
C3 C4 1.3941(16)
C4 C5 1.3906(17)
C5 C6 1.3933(16)
C6 C7 1.3913(15)
C7 C8 1.5053(14)
C8 C9 1.5479(15)
C9 C11 1.5203(14)
C11 C16 1.3905(15)
C11 C12 1.3906(15)
C12 C13 1.3922(15)
C13 C14 1.3993(15)
C14 C15 1.3977(15)
C14 C21 1.4869(14)
C15 C16 1.3884(15)
C21 C26 1.3993(15)
C21 C22 1.3995(15)
C22 C23 1.3931(15)
C23 C24 1.3870(17)
C24 C25 1.3864(17)
C25 C26 1.3917(15)
C31 C36 1.3917(16)
C31 C32 1.3931(16)
C32 C33 1.3889(17)
C33 C34 1.3915(19)
C34 C35 1.3890(19)
C34 C37 1.5085(18)
C35 C36 1.3932(17)
